data_1576691
loop_
_publ_author_name
'Gilch, Jonas M.'
'Keil, Philip M.'
'Iddrisu, Mustapha'
'Szilv&#xe1;si, Tibor'
'Hadlington, Terrance J.'

_publ_section_title
;
 Cooperative metathesis of H-H/Sn-C<sup>Ar</sup> bonds in
 stannylene-Ni<sup>0</sup> systems.
;
_journal_issue 16
_journal_name_full 'Chemical science'
_journal_page_first 7938
_journal_page_last 7946
_journal_paper_doi 10.1039/d5sc09496h
_journal_volume 17
_journal_year 2026
_chemical_formula_moiety 'C78 H92 F12 N2 Ni P2 Si2 Sn2'
_chemical_formula_sum 'C78 H92 F12 N2 Ni P2 Si2 Sn2'
_chemical_formula_weight 1699.74
_space_group_crystal_system trigonal
_space_group_IT_number 167
_space_group_name_Hall '-R 3 2"c'
_space_group_name_H-M_alt 'R -3 c :H'
_atom_sites_solution_hydrogens geom
_audit_creation_method SHELXL-2018/3
_audit_update_record
;
2025-10-01 deposited with the CCDC.	2026-02-25 downloaded from the CCDC.
;
_cell_angle_alpha 90
_cell_angle_beta 90
_cell_angle_gamma 120
_cell_formula_units_Z 18
_cell_length_a 33.475(5)
_cell_length_b 33.475(5)
_cell_length_c 43.630(9)
_cell_measurement_reflns_used 2000
_cell_measurement_temperature 150(2)
_cell_measurement_theta_max 32.50
_cell_measurement_theta_min 1.92
_cell_volume 42341(13)
_computing_structure_refinement 'SHELXL-2018/3 (Sheldrick, 2018)'
_computing_structure_solution 'SHELXT 2018/2 (Sheldrick, 2018)'
_diffrn_ambient_temperature 150(2)
_diffrn_detector Pilatus300K
_diffrn_detector_area_resol_mean 5.81
_diffrn_measured_fraction_theta_full 0.997
_diffrn_measured_fraction_theta_max 0.998
_diffrn_measurement_device_type 'STOE StadiVari'
_diffrn_measurement_method '\w scans'
_diffrn_radiation_collimation '0.6 mm diameter'
_diffrn_radiation_monochromator 'Graded multilayer mirror'
_diffrn_radiation_type 'Mo K\a'
_diffrn_radiation_wavelength 0.71073
_diffrn_reflns_av_R_equivalents 0.0533
_diffrn_reflns_av_unetI/netI 0.0423
_diffrn_reflns_Laue_measured_fraction_full 0.997
_diffrn_reflns_Laue_measured_fraction_max 0.998
_diffrn_reflns_limit_h_max 40
_diffrn_reflns_limit_h_min -41
_diffrn_reflns_limit_k_max 41
_diffrn_reflns_limit_k_min -35
_diffrn_reflns_limit_l_max 38
_diffrn_reflns_limit_l_min -53
_diffrn_reflns_number 55017
_diffrn_reflns_point_group_measured_fraction_full 0.997
_diffrn_reflns_point_group_measured_fraction_max 0.998
_diffrn_reflns_theta_full 25.242
_diffrn_reflns_theta_max 26.000
_diffrn_reflns_theta_min 2.700
_diffrn_source 'Genix 3D HF Mo'
_diffrn_source_current 1.000
_diffrn_source_power 0.050
_diffrn_source_voltage 50
_exptl_absorpt_coefficient_mu 0.844
_exptl_absorpt_correction_T_max 1.000
_exptl_absorpt_correction_T_min 0.763
_exptl_absorpt_correction_type multi-scan
_exptl_absorpt_process_details 'STOE X-AREA 1.76'
_exptl_crystal_colour red-purple
_exptl_crystal_density_diffrn 1.200
_exptl_crystal_description block
_exptl_crystal_F_000 15624
_exptl_crystal_size_max 0.32
_exptl_crystal_size_mid 0.21
_exptl_crystal_size_min 0.20
_refine_diff_density_max 0.826
_refine_diff_density_min -0.492
_refine_diff_density_rms 0.095
_refine_ls_extinction_method none
_refine_ls_goodness_of_fit_ref 1.036
_refine_ls_hydrogen_treatment constr
_refine_ls_matrix_type full
_refine_ls_number_parameters 480
_refine_ls_number_reflns 9242
_refine_ls_number_restraints 27
_refine_ls_restrained_S_all 1.053
_refine_ls_R_factor_all 0.0736
_refine_ls_R_factor_gt 0.0458
_refine_ls_shift/su_max 0.002
_refine_ls_shift/su_mean 0.000
_refine_ls_structure_factor_coef Fsqd
_refine_ls_weighting_details 'w=1/[\s^2^(Fo^2^)+(0.0591P)^2^+138.4464P] where P=(Fo^2^+2Fc^2^)/3'
_refine_ls_weighting_scheme calc
_refine_ls_wR_factor_gt 0.1062
_refine_ls_wR_factor_ref 0.1206
_reflns_Friedel_coverage 0.000
_reflns_number_gt 6613
_reflns_number_total 9242
_reflns_threshold_expression 'I > 2\s(I)'
_cod_data_source_file d5sc09496h2.cif
_cod_data_source_block 3_CF3
_cod_depositor_comments 'Adding full bibliography for 1576689--1576698.cif.'
_cod_original_cell_volume 42341(15)
_cod_database_code 1576691
_shelx_shelxl_version_number 2018/3
_shelx_space_group_comment
;
The symmetry employed for this shelxl refinement is uniquely defined
by the following loop, which should always be used as a source of
symmetry information in preference to the above space-group names.
They are only intended as comments.
;

loop_
_space_group_symop_operation_xyz
'x, y, z'
'-y, x-y, z'
'-x+y, -x, z'
'x-y, -y, -z+1/2'
'-x, -x+y, -z+1/2'
'y, x, -z+1/2'
'x+2/3, y+1/3, z+1/3'
'-y+2/3, x-y+1/3, z+1/3'
'-x+y+2/3, -x+1/3, z+1/3'
'x-y+2/3, -y+1/3, -z+5/6'
'-x+2/3, -x+y+1/3, -z+5/6'
'y+2/3, x+1/3, -z+5/6'
'x+1/3, y+2/3, z+2/3'
'-y+1/3, x-y+2/3, z+2/3'
'-x+y+1/3, -x+2/3, z+2/3'
'x-y+1/3, -y+2/3, -z+7/6'
'-x+1/3, -x+y+2/3, -z+7/6'
'y+1/3, x+2/3, -z+7/6'
'-x, -y, -z'
'y, -x+y, -z'
'x-y, x, -z'
'-x+y, y, z-1/2'
'x, x-y, z-1/2'
'-y, -x, z-1/2'
'-x+2/3, -y+1/3, -z+1/3'
'y+2/3, -x+y+1/3, -z+1/3'
'x-y+2/3, x+1/3, -z+1/3'
'-x+y+2/3, y+1/3, z-1/6'
'x+2/3, x-y+1/3, z-1/6'
'-y+2/3, -x+1/3, z-1/6'
'-x+1/3, -y+2/3, -z+2/3'
'y+1/3, -x+y+2/3, -z+2/3'
'x-y+1/3, x+2/3, -z+2/3'
'-x+y+1/3, y+2/3, z+1/6'
'x+1/3, x-y+2/3, z+1/6'
'-y+1/3, -x+2/3, z+1/6'

loop_
_atom_site_label
_atom_site_type_symbol
_atom_site_fract_x
_atom_site_fract_y
_atom_site_fract_z
_atom_site_U_iso_or_equiv
_atom_site_adp_type
_atom_site_occupancy
_atom_site_site_symmetry_order
_atom_site_calc_flag
_atom_site_refinement_flags_posn
_atom_site_refinement_flags_adp
_atom_site_refinement_flags_occupancy
_atom_site_disorder_assembly
_atom_site_disorder_group
Sn1 Sn 0.12829(2) 0.41584(2) 0.45120(2) 0.02828(9) Uani 1 1 d . . . . .
P1 P 0.06827(3) 0.34526(3) 0.39141(2) 0.0266(2) Uani 1 1 d . . . . .
Si1 Si 0.17221(4) 0.36199(4) 0.41114(2) 0.0296(2) Uani 1 1 d . . . . .
N1 N 0.16597(11) 0.38202(11) 0.44676(6) 0.0292(7) Uani 1 1 d . . . . .
C26 C 0.04170(13) 0.33539(13) 0.35295(8) 0.0282(8) Uani 1 1 d . . . . .
C1 C 0.18282(14) 0.37323(14) 0.47511(8) 0.0308(9) Uani 1 1 d . . . . .
C31 C 0.06502(14) 0.36564(14) 0.32898(8) 0.0318(9) Uani 1 1 d . . . . .
H31 H 0.095904 0.389781 0.331888 0.038 Uiso 1 1 calc R U . . .
C16 C 0.22729(14) 0.40696(15) 0.39156(8) 0.0358(9) Uani 1 1 d . . . . .
H16 H 0.253587 0.412493 0.405198 0.043 Uiso 1 1 calc R U . . .
C19 C 0.12589(13) 0.35462(14) 0.38255(8) 0.0292(8) Uani 1 1 d . . . . .
H19A H 0.140575 0.382423 0.369387 0.035 Uiso 1 1 calc R U . . .
H19B H 0.120719 0.328469 0.369279 0.035 Uiso 1 1 calc R U . . .
C10 C 0.10479(15) 0.29800(15) 0.48205(9) 0.0387(10) Uani 1 1 d . . . . .
H10 H 0.101518 0.304124 0.460022 0.046 Uiso 1 1 calc R U . . .
C20 C 0.03644(14) 0.28603(14) 0.40670(8) 0.0331(9) Uani 1 1 d . . . . .
C6 C 0.15377(15) 0.33249(15) 0.49187(8) 0.0352(9) Uani 1 1 d . . . . .
C25 C 0.00690(15) 0.27674(15) 0.43144(9) 0.0404(10) Uani 1 1 d . . . . .
H25 H 0.005477 0.301318 0.441273 0.048 Uiso 1 1 calc R U . . .
C27 C -0.00369(15) 0.30069(15) 0.34795(9) 0.0373(10) Uani 1 1 d . . . . .
H27 H -0.020262 0.279542 0.363933 0.045 Uiso 1 1 calc R U . . .
C32 C 0.15388(14) 0.45131(15) 0.49538(8) 0.0339(9) Uani 1 1 d . . . . .
C2 C 0.22711(14) 0.40533(16) 0.48687(9) 0.0367(10) Uani 1 1 d . . . . .
C13 C 0.17234(16) 0.30560(15) 0.41615(9) 0.0385(10) Uani 1 1 d . . . . .
H13 H 0.147423 0.286833 0.431244 0.046 Uiso 1 1 calc R U . . .
C21 C 0.03861(16) 0.24953(14) 0.39291(10) 0.0403(10) Uani 1 1 d . . . . .
H21 H 0.058549 0.255211 0.375947 0.048 Uiso 1 1 calc R U . . .
C30 C 0.04379(15) 0.36095(15) 0.30102(8) 0.0370(10) Uani 1 1 d . . . . .
H30 H 0.060338 0.381698 0.284845 0.044 Uiso 1 1 calc R U . . .
C4 C 0.21246(17) 0.35635(19) 0.53123(10) 0.0508(12) Uani 1 1 d . . . . .
H4 H 0.222494 0.350598 0.550244 0.061 Uiso 1 1 calc R U . . .
C7 C 0.26112(15) 0.44964(16) 0.47053(10) 0.0422(10) Uani 1 1 d . . . . .
H7 H 0.245385 0.453089 0.452079 0.051 Uiso 1 1 calc R U . . .
C11 C 0.07011(16) 0.30553(17) 0.50054(10) 0.0455(11) Uani 1 1 d . . . . .
H11A H 0.075557 0.304207 0.522486 0.068 Uiso 1 1 calc R U . . .
H11B H 0.038672 0.281391 0.495403 0.068 Uiso 1 1 calc R U . . .
H11C H 0.073966 0.335797 0.495525 0.068 Uiso 1 1 calc R U . . .
C29 C -0.00098(16) 0.32666(17) 0.29633(9) 0.0450(11) Uani 1 1 d . . . . .
H29 H -0.015303 0.323621 0.277002 0.054 Uiso 1 1 calc R U . . .
C5 C 0.16942(17) 0.32497(18) 0.51977(9) 0.0467(11) Uani 1 1 d . . . . .
H5 H 0.150144 0.297764 0.531097 0.056 Uiso 1 1 calc R U . . .
C17 C 0.22893(16) 0.45316(16) 0.38773(10) 0.0470(11) Uani 1 1 d . . . . .
H17A H 0.260244 0.476967 0.382028 0.071 Uiso 1 1 calc R U . . .
H17B H 0.220294 0.461672 0.407085 0.071 Uiso 1 1 calc R U . . .
H17C H 0.207311 0.450443 0.371620 0.071 Uiso 1 1 calc R U . . .
C35 C 0.18130(18) 0.50278(19) 0.55005(10) 0.0555(13) Uani 1 1 d . . . . .
H35 H 0.190320 0.519935 0.568601 0.067 Uiso 1 1 calc R U . . .
C34 C 0.18314(18) 0.52427(18) 0.52250(11) 0.0541(13) Uani 1 1 d . . . . .
C3 C 0.24061(16) 0.39580(17) 0.51508(9) 0.0441(11) Uani 1 1 d . . . . .
H3 H 0.269999 0.417190 0.523228 0.053 Uiso 1 1 calc R U . . .
C37 C 0.15311(15) 0.43031(16) 0.52334(9) 0.0376(10) Uani 1 1 d . . . . .
H37 H 0.143641 0.398412 0.523898 0.045 Uiso 1 1 calc R U . . .
C28 C -0.02504(16) 0.29662(16) 0.31989(9) 0.0464(11) Uani 1 1 d . . . . .
H28 H -0.056196 0.273154 0.316911 0.056 Uiso 1 1 calc R U . . .
C14 C 0.21792(18) 0.31365(19) 0.43048(10) 0.0548(14) Uani 1 1 d . . . . .
H14A H 0.215729 0.283850 0.434643 0.082 Uiso 1 1 calc R U . . .
H14B H 0.223589 0.330846 0.449687 0.082 Uiso 1 1 calc R U . . .
H14C H 0.243382 0.331363 0.416210 0.082 Uiso 1 1 calc R U . . .
C33 C 0.16871(16) 0.49839(16) 0.49563(10) 0.0443(11) Uani 1 1 d . . . . .
H33 H 0.168968 0.513173 0.476984 0.053 Uiso 1 1 calc R U . . .
F6 F 0.1449(3) 0.38751(18) 0.57860(9) 0.115(3) Uani 0.774(7) 1 d . . P A 1
C18 C 0.23572(16) 0.39094(18) 0.36017(9) 0.0481(12) Uani 1 1 d . . . . .
H18A H 0.208212 0.380165 0.347320 0.072 Uiso 1 1 calc R U . . .
H18B H 0.242177 0.365717 0.363274 0.072 Uiso 1 1 calc R U . . .
H18C H 0.262116 0.416793 0.350040 0.072 Uiso 1 1 calc R U . . .
C12 C 0.09321(19) 0.24741(17) 0.48462(11) 0.0552(13) Uani 1 1 d . . . . .
H12A H 0.116741 0.243536 0.473850 0.083 Uiso 1 1 calc R U . . .
H12B H 0.062956 0.227219 0.475389 0.083 Uiso 1 1 calc R U . . .
H12C H 0.092572 0.239303 0.506273 0.083 Uiso 1 1 calc R U . . .
F1 F 0.2196(2) 0.59581(15) 0.49514(13) 0.104(2) Uani 0.774(7) 1 d . U P A 1
C15 C 0.16203(17) 0.27537(17) 0.38717(10) 0.0488(12) Uani 1 1 d . . . . .
H15A H 0.185127 0.292780 0.371403 0.073 Uiso 1 1 calc R U . . .
H15B H 0.131268 0.266720 0.379419 0.073 Uiso 1 1 calc R U . . .
H15C H 0.163158 0.247464 0.392343 0.073 Uiso 1 1 calc R U . . .
C24 C -0.02058(17) 0.23184(17) 0.44193(11) 0.0521(12) Uani 1 1 d . . . . .
H24 H -0.041081 0.225890 0.458596 0.063 Uiso 1 1 calc R U . . .
C36 C 0.16611(17) 0.45589(18) 0.55016(9) 0.0472(12) Uani 1 1 d . . . . .
C23 C -0.01827(18) 0.19588(17) 0.42831(12) 0.0564(13) Uani 1 1 d . . . . .
H23 H -0.037005 0.165219 0.435540 0.068 Uiso 1 1 calc R U . . .
C22 C 0.01166(18) 0.20493(16) 0.40397(11) 0.0515(12) Uani 1 1 d . . . . .
H22 H 0.013773 0.180345 0.394734 0.062 Uiso 1 1 calc R U . . .
C9 C 0.30371(16) 0.44741(19) 0.45955(11) 0.0523(12) Uani 1 1 d . . . . .
H9A H 0.320671 0.445720 0.477345 0.078 Uiso 1 1 calc R U . . .
H9B H 0.323791 0.475112 0.447594 0.078 Uiso 1 1 calc R U . . .
H9C H 0.293765 0.419999 0.446732 0.078 Uiso 1 1 calc R U . . .
F2 F 0.1635(2) 0.58303(17) 0.52094(16) 0.1017(18) Uani 0.774(7) 1 d . U P A 1
C8 C 0.27713(18) 0.49289(18) 0.49085(12) 0.0596(14) Uani 1 1 d . . . . .
H8A H 0.250111 0.493333 0.499063 0.089 Uiso 1 1 calc R U . . .
H8B H 0.295544 0.520676 0.478534 0.089 Uiso 1 1 calc R U . . .
H8C H 0.295885 0.492058 0.507817 0.089 Uiso 1 1 calc R U . . .
F5 F 0.1378(3) 0.4394(3) 0.60037(11) 0.124(3) Uani 0.774(7) 1 d . . P A 1
C39 C 0.1638(2) 0.4327(2) 0.58017(10) 0.0667(16) Uani 1 1 d D . . . .
F4 F 0.2032(2) 0.4489(3) 0.59362(15) 0.138(3) Uani 0.774(7) 1 d . . P A 1
F3 F 0.2283(3) 0.59884(17) 0.54322(15) 0.124(2) Uani 0.774(7) 1 d . U P A 1
C38 C 0.1996(3) 0.5751(2) 0.52227(14) 0.086(2) Uani 1 1 d D . . . .
F4A F 0.1696(8) 0.4589(6) 0.6037(3) 0.082(6) Uiso 0.226(7) 1 d D . P A 2
F5A F 0.1242(5) 0.3957(6) 0.5846(5) 0.089(7) Uiso 0.226(7) 1 d D . P A 2
F6A F 0.1967(6) 0.4225(7) 0.5828(4) 0.073(5) Uiso 0.226(7) 1 d D . P A 2
F3A F 0.1929(5) 0.5869(5) 0.5511(2) 0.067(5) Uiso 0.226(7) 1 d D . P A 2
F2A F 0.1804(11) 0.5930(12) 0.5054(5) 0.24(2) Uiso 0.226(7) 1 d D . P A 2
F1A F 0.2449(4) 0.5986(7) 0.5193(5) 0.124(8) Uiso 0.226(7) 1 d D . P A 2
Ni1 Ni 0.06746(2) 0.40080(2) 0.416667 0.02553(16) Uani 1 2 d S T P . .

loop_
_atom_site_aniso_label
_atom_site_aniso_U_11
_atom_site_aniso_U_22
_atom_site_aniso_U_33
_atom_site_aniso_U_23
_atom_site_aniso_U_13
_atom_site_aniso_U_12
Sn1 0.03356(16) 0.03535(17) 0.02000(13) -0.00276(11) -0.00355(10) 0.02028(13)
P1 0.0299(5) 0.0325(5) 0.0197(4) -0.0027(4) -0.0014(4) 0.0174(5)
Si1 0.0315(6) 0.0423(6) 0.0207(5) -0.0021(4) -0.0019(4) 0.0227(5)
N1 0.0325(18) 0.0425(19) 0.0205(14) -0.0016(14) -0.0015(13) 0.0247(16)
C26 0.034(2) 0.035(2) 0.0207(17) -0.0044(16) -0.0027(16) 0.0212(19)
C1 0.037(2) 0.043(2) 0.0211(17) -0.0014(17) 0.0003(16) 0.026(2)
C31 0.033(2) 0.038(2) 0.0260(18) -0.0069(17) -0.0035(16) 0.0189(19)
C16 0.034(2) 0.053(3) 0.0251(18) -0.0046(18) -0.0035(17) 0.026(2)
C19 0.032(2) 0.040(2) 0.0208(17) -0.0055(16) -0.0026(15) 0.0220(19)
C10 0.048(3) 0.044(3) 0.030(2) 0.0037(18) 0.0020(19) 0.027(2)
C20 0.038(2) 0.036(2) 0.0273(19) 0.0004(17) -0.0034(17) 0.0194(19)
C6 0.047(3) 0.047(3) 0.0256(19) -0.0007(18) 0.0024(18) 0.034(2)
C25 0.047(3) 0.038(2) 0.037(2) 0.0043(19) 0.004(2) 0.021(2)
C27 0.046(3) 0.038(2) 0.0278(19) -0.0043(18) -0.0035(18) 0.020(2)
C32 0.034(2) 0.046(3) 0.0252(19) -0.0060(18) -0.0031(16) 0.023(2)
C2 0.039(2) 0.054(3) 0.0267(19) -0.0066(19) -0.0044(17) 0.030(2)
C13 0.049(3) 0.049(3) 0.030(2) -0.0016(19) 0.0005(19) 0.034(2)
C21 0.054(3) 0.036(2) 0.035(2) -0.0015(19) -0.002(2) 0.026(2)
C30 0.047(3) 0.046(3) 0.0216(18) 0.0006(18) 0.0035(18) 0.026(2)
C4 0.058(3) 0.081(4) 0.030(2) 0.008(2) -0.001(2) 0.048(3)
C7 0.038(2) 0.052(3) 0.037(2) -0.003(2) -0.0101(19) 0.023(2)
C11 0.040(3) 0.057(3) 0.040(2) 0.000(2) 0.004(2) 0.025(2)
C29 0.054(3) 0.057(3) 0.028(2) -0.011(2) -0.015(2) 0.031(3)
C5 0.056(3) 0.064(3) 0.034(2) 0.009(2) 0.006(2) 0.040(3)
C17 0.043(3) 0.056(3) 0.035(2) 0.004(2) 0.004(2) 0.019(2)
C35 0.068(3) 0.072(4) 0.036(2) -0.025(2) -0.022(2) 0.042(3)
C34 0.061(3) 0.063(3) 0.045(3) -0.022(2) -0.022(2) 0.036(3)
C3 0.041(3) 0.069(3) 0.032(2) -0.006(2) -0.0122(19) 0.035(2)
C37 0.042(2) 0.049(3) 0.027(2) -0.0024(18) -0.0015(18) 0.027(2)
C28 0.046(3) 0.048(3) 0.036(2) -0.014(2) -0.018(2) 0.016(2)
C14 0.075(4) 0.081(4) 0.043(2) -0.023(2) -0.023(2) 0.065(3)
C33 0.050(3) 0.048(3) 0.039(2) -0.008(2) -0.011(2) 0.027(2)
F6 0.233(8) 0.089(4) 0.029(2) 0.006(2) -0.008(3) 0.086(5)
C18 0.043(3) 0.071(3) 0.032(2) -0.004(2) 0.008(2) 0.029(3)
C12 0.066(3) 0.048(3) 0.050(3) 0.006(2) 0.006(2) 0.028(3)
F1 0.141(4) 0.042(2) 0.111(3) -0.004(2) -0.008(3) 0.032(2)
C15 0.053(3) 0.060(3) 0.048(3) -0.015(2) -0.012(2) 0.039(3)
C24 0.048(3) 0.048(3) 0.050(3) 0.010(2) 0.008(2) 0.016(2)
C36 0.057(3) 0.066(3) 0.028(2) -0.010(2) -0.007(2) 0.037(3)
C23 0.062(3) 0.034(3) 0.060(3) 0.011(2) -0.005(3) 0.014(2)
C22 0.065(3) 0.035(3) 0.054(3) -0.007(2) -0.014(3) 0.025(2)
C9 0.040(3) 0.075(4) 0.043(2) 0.000(2) -0.004(2) 0.029(3)
F2 0.138(4) 0.055(2) 0.123(4) 0.000(2) -0.002(3) 0.057(2)
C8 0.048(3) 0.059(3) 0.066(3) -0.011(3) -0.015(3) 0.022(3)
F5 0.181(8) 0.203(7) 0.048(3) 0.043(4) 0.053(4) 0.142(7)
C39 0.101(5) 0.086(4) 0.025(2) -0.011(3) -0.009(3) 0.055(4)
F4 0.112(5) 0.177(8) 0.085(4) 0.048(5) -0.051(4) 0.043(5)
F3 0.160(4) 0.056(2) 0.117(3) -0.019(2) -0.046(3) 0.024(3)
C38 0.133(6) 0.064(4) 0.068(4) -0.038(3) -0.057(4) 0.055(4)
Ni1 0.0307(3) 0.0307(3) 0.0185(3) 0.00023(13) -0.00023(13) 0.0179(3)

loop_
_atom_type_symbol
_atom_type_description
_atom_type_scat_dispersion_real
_atom_type_scat_dispersion_imag
_atom_type_scat_source
C C 0.0033 0.0016 'International Tables Vol C Tables 4.2.6.8 and 6.1.1.4'
H H 0.0000 0.0000 'International Tables Vol C Tables 4.2.6.8 and 6.1.1.4'
N N 0.0061 0.0033 'International Tables Vol C Tables 4.2.6.8 and 6.1.1.4'
F F 0.0171 0.0103 'International Tables Vol C Tables 4.2.6.8 and 6.1.1.4'
Si Si 0.0817 0.0704 'International Tables Vol C Tables 4.2.6.8 and 6.1.1.4'
P P 0.1023 0.0942 'International Tables Vol C Tables 4.2.6.8 and 6.1.1.4'
Ni Ni 0.3393 1.1124 'International Tables Vol C Tables 4.2.6.8 and 6.1.1.4'
Sn Sn -0.6537 1.4246 'International Tables Vol C Tables 4.2.6.8 and 6.1.1.4'

loop_
_geom_angle_atom_site_label_1
_geom_angle_atom_site_label_2
_geom_angle_atom_site_label_3
_geom_angle
_geom_angle_site_symmetry_1
_geom_angle_site_symmetry_3
_geom_angle_publ_flag
N1 Sn1 C32 101.34(13) . . ?
N1 Sn1 Ni1 120.90(8) . . ?
C32 Sn1 Ni1 136.98(10) . . ?
C19 P1 C20 104.65(19) . . ?
C19 P1 C26 102.12(16) . . ?
C20 P1 C26 99.69(17) . . ?
C19 P1 Ni1 115.01(13) . . ?
C20 P1 Ni1 119.27(13) . . ?
C26 P1 Ni1 113.72(12) . . ?
N1 Si1 C16 110.52(17) . . ?
N1 Si1 C13 109.81(17) . . ?
C16 Si1 C13 110.76(19) . . ?
N1 Si1 C19 112.72(15) . . ?
C16 Si1 C19 102.25(17) . . ?
C13 Si1 C19 110.59(18) . . ?
C1 N1 Si1 123.2(2) . . ?
C1 N1 Sn1 115.7(2) . . ?
Si1 N1 Sn1 120.86(16) . . ?
C31 C26 C27 118.0(3) . . ?
C31 C26 P1 120.5(3) . . ?
C27 C26 P1 121.2(3) . . ?
C6 C1 C2 119.6(3) . . ?
C6 C1 N1 119.1(3) . . ?
C2 C1 N1 121.3(4) . . ?
C30 C31 C26 120.8(4) . . ?
C17 C16 C18 109.5(4) . . ?
C17 C16 Si1 112.3(3) . . ?
C18 C16 Si1 113.3(3) . . ?
P1 C19 Si1 126.98(19) . . ?
C6 C10 C11 110.1(3) . . ?
C6 C10 C12 113.4(4) . . ?
C11 C10 C12 110.3(4) . . ?
C25 C20 C21 118.8(4) . . ?
C25 C20 P1 119.0(3) . . ?
C21 C20 P1 122.0(3) . . ?
C5 C6 C1 118.9(4) . . ?
C5 C6 C10 117.9(4) . . ?
C1 C6 C10 123.0(3) . . ?
C20 C25 C24 120.7(4) . . ?
C28 C27 C26 120.9(4) . . ?
C33 C32 C37 117.8(4) . . ?
C33 C32 Sn1 116.0(3) . . ?
C37 C32 Sn1 125.9(3) . . ?
C3 C2 C1 118.5(4) . . ?
C3 C2 C7 117.6(4) . . ?
C1 C2 C7 123.8(3) . . ?
C14 C13 C15 108.9(3) . . ?
C14 C13 Si1 111.5(3) . . ?
C15 C13 Si1 116.4(3) . . ?
C22 C21 C20 120.1(4) . . ?
C29 C30 C31 120.8(4) . . ?
C3 C4 C5 119.9(4) . . ?
C2 C7 C9 111.0(4) . . ?
C2 C7 C8 112.6(4) . . ?
C9 C7 C8 109.1(4) . . ?
C30 C29 C28 119.6(4) . . ?
C4 C5 C6 121.3(4) . . ?
C34 C35 C36 119.1(4) . . ?
C35 C34 C33 119.7(5) . . ?
C35 C34 C38 119.3(4) . . ?
C33 C34 C38 121.0(5) . . ?
C4 C3 C2 121.7(4) . . ?
C36 C37 C32 120.2(4) . . ?
C29 C28 C27 120.0(4) . . ?
C34 C33 C32 121.7(4) . . ?
C23 C24 C25 120.4(5) . . ?
C37 C36 C35 121.4(4) . . ?
C37 C36 C39 119.8(5) . . ?
C35 C36 C39 118.8(4) . . ?
C24 C23 C22 119.3(4) . . ?
C23 C22 C21 120.7(4) . . ?
F4A C39 F5A 105.2(14) . . ?
F4A C39 F6A 104.3(13) . . ?
F5A C39 F6A 109.1(13) . . ?
F4 C39 F6 108.0(7) . . ?
F4 C39 F5 104.2(6) . . ?
F6 C39 F5 104.4(7) . . ?
F4 C39 C36 113.7(6) . . ?
F4A C39 C36 112.8(10) . . ?
F5A C39 C36 112.7(10) . . ?
F6A C39 C36 112.2(9) . . ?
F6 C39 C36 114.7(4) . . ?
F5 C39 C36 110.9(5) . . ?
F2A C38 F1A 110.7(15) . . ?
F3 C38 F2 111.9(7) . . ?
F3 C38 F1 106.3(7) . . ?
F2 C38 F1 96.9(6) . . ?
F2A C38 F3A 101.3(13) . . ?
F1A C38 F3A 102.8(10) . . ?
F3 C38 C34 115.9(6) . . ?
F2A C38 C34 122.6(17) . . ?
F1A C38 C34 109.8(12) . . ?
F2 C38 C34 111.2(6) . . ?
F1 C38 C34 113.0(5) . . ?
F3A C38 C34 107.4(8) . . ?
P1 Ni1 P1 130.13(6) 12_455 . ?
P1 Ni1 Sn1 97.29(3) 12_455 12_455 ?
P1 Ni1 Sn1 108.89(3) . 12_455 ?
P1 Ni1 Sn1 108.89(3) 12_455 . ?
P1 Ni1 Sn1 97.29(3) . . ?
Sn1 Ni1 Sn1 115.38(3) 12_455 . ?

loop_
_geom_bond_atom_site_label_1
_geom_bond_atom_site_label_2
_geom_bond_distance
_geom_bond_site_symmetry_2
_geom_bond_publ_flag
Sn1 N1 2.083(3) . ?
Sn1 C32 2.201(4) . ?
Sn1 Ni1 2.3758(5) . ?
P1 C19 1.834(4) . ?
P1 C20 1.844(4) . ?
P1 C26 1.850(4) . ?
P1 Ni1 2.1727(10) . ?
Si1 N1 1.746(3) . ?
Si1 C16 1.903(4) . ?
Si1 C13 1.902(4) . ?
Si1 C19 1.908(4) . ?
N1 C1 1.449(5) . ?
C26 C31 1.392(5) . ?
C26 C27 1.393(6) . ?
C1 C6 1.419(6) . ?
C1 C2 1.422(6) . ?
C31 C30 1.381(5) . ?
C16 C17 1.529(6) . ?
C16 C18 1.547(5) . ?
C10 C6 1.521(6) . ?
C10 C11 1.534(6) . ?
C10 C12 1.541(6) . ?
C20 C25 1.390(6) . ?
C20 C21 1.396(6) . ?
C6 C5 1.397(6) . ?
C25 C24 1.390(6) . ?
C27 C28 1.390(5) . ?
C32 C33 1.396(6) . ?
C32 C37 1.402(5) . ?
C2 C3 1.402(5) . ?
C2 C7 1.522(6) . ?
C13 C14 1.543(6) . ?
C13 C15 1.547(6) . ?
C21 C22 1.389(6) . ?
C30 C29 1.373(6) . ?
C4 C3 1.373(7) . ?
C4 C5 1.384(7) . ?
C7 C9 1.541(6) . ?
C7 C8 1.547(6) . ?
C29 C28 1.381(6) . ?
C35 C34 1.386(7) . ?
C35 C36 1.387(7) . ?
C34 C33 1.393(6) . ?
C34 C38 1.503(8) . ?
C37 C36 1.385(6) . ?
F6 C39 1.318(8) . ?
F1 C38 1.366(8) . ?
C24 C23 1.379(7) . ?
C36 C39 1.504(7) . ?
C23 C22 1.386(7) . ?
F2 C38 1.362(9) . ?
F5 C39 1.336(8) . ?
C39 F4 1.289(8) . ?
C39 F4A 1.298(9) . ?
C39 F5A 1.299(9) . ?
C39 F6A 1.312(9) . ?
F3 C38 1.275(7) . ?
C38 F2A 1.303(10) . ?
C38 F1A 1.321(9) . ?
C38 F3A 1.371(8) . ?
